data_2223238
loop_
_publ_author_name
'Yin, Zhi-gang'
'Qian, Heng-yu'
'Zhang, Chun-xia'
'Yao, Zhi-qiang'

_publ_section_title
;
 1-[4-(2-Furyl)but-3-en-2-ylidene]-2-(2-nitrophenyl)hydrazine
;
_journal_coeditor_code XU2582
_journal_issue 9
_journal_name_full 'Acta Crystallographica Section E'
_journal_page_first o2162
_journal_paper_doi 10.1107/S1600536809031638
_journal_volume 65
_journal_year 2009
_chemical_formula_iupac 'C14 H13 N3 O3'
_chemical_formula_moiety 'C14 H13 N3 O3'
_chemical_formula_sum 'C14 H13 N3 O3'
_chemical_formula_weight 271.27
_chemical_name_systematic
;
1-[4-(2-Furyl)but-3-en-2-ylidene]-2-(2-nitrophenyl)hydrazine
;
_space_group_IT_number 2
_symmetry_cell_setting triclinic
_symmetry_space_group_name_Hall '-P 1'
_symmetry_space_group_name_H-M 'P -1'
_atom_sites_solution_hydrogens geom
_atom_sites_solution_primary direct
_atom_sites_solution_secondary difmap
_cell_angle_alpha 89.166(2)
_cell_angle_beta 77.549(2)
_cell_angle_gamma 80.250(2)
_cell_formula_units_Z 2
_cell_length_a 8.2261(2)
_cell_length_b 9.0200(2)
_cell_length_c 9.1027(2)
_cell_measurement_reflns_used 1117
_cell_measurement_temperature 296(2)
_cell_measurement_theta_max 26.48
_cell_measurement_theta_min 2.28
_cell_volume 649.83(3)
_computing_cell_refinement 'SAINT (Bruker, 1998)'
_computing_data_collection 'SMART (Bruker, 1998)'
_computing_data_reduction 'SAINT (Bruker, 1998)'
_computing_molecular_graphics 'ORTEP-3 for Windows (Farrugia, 1997)'
_computing_publication_material 'WinGX (Farrugia, 1999)'
_computing_structure_refinement 'SHELXL97 (Sheldrick, 2008)'
_computing_structure_solution 'SHELXS97 (Sheldrick, 2008)'
_diffrn_ambient_temperature 296(2)
_diffrn_measured_fraction_theta_full 0.996
_diffrn_measured_fraction_theta_max 0.996
_diffrn_measurement_device_type 'Bruker SMART CCD area-detector'
_diffrn_measurement_method \w
_diffrn_radiation_monochromator graphite
_diffrn_radiation_source 'fine-focus sealed tube'
_diffrn_radiation_type MoK\a
_diffrn_radiation_wavelength 0.71073
_diffrn_reflns_av_R_equivalents 0.0393
_diffrn_reflns_av_sigmaI/netI 0.0619
_diffrn_reflns_limit_h_max 10
_diffrn_reflns_limit_h_min -10
_diffrn_reflns_limit_k_max 10
_diffrn_reflns_limit_k_min -11
_diffrn_reflns_limit_l_max 10
_diffrn_reflns_limit_l_min -11
_diffrn_reflns_number 9374
_diffrn_reflns_theta_full 26.48
_diffrn_reflns_theta_max 26.48
_diffrn_reflns_theta_min 2.29
_diffrn_standards_number 0
_exptl_absorpt_coefficient_mu 0.1
_exptl_absorpt_correction_type none
_exptl_crystal_colour red
_exptl_crystal_density_diffrn 1.386
_exptl_crystal_density_method 'not measured'
_exptl_crystal_description plate
_exptl_crystal_F_000 284
_exptl_crystal_size_max 0.124
_exptl_crystal_size_mid 0.103
_exptl_crystal_size_min 0.071
_refine_diff_density_max 0.187
_refine_diff_density_min -0.169
_refine_ls_extinction_method none
_refine_ls_goodness_of_fit_ref 0.903
_refine_ls_hydrogen_treatment constr
_refine_ls_matrix_type full
_refine_ls_number_parameters 182
_refine_ls_number_reflns 2687
_refine_ls_number_restraints 0
_refine_ls_restrained_S_all 0.903
_refine_ls_R_factor_all 0.1266
_refine_ls_R_factor_gt 0.0503
_refine_ls_shift/su_max 0.000
_refine_ls_shift/su_mean 0.000
_refine_ls_structure_factor_coef Fsqd
_refine_ls_weighting_details 'calc w=1/[\s^2^(Fo^2^)+(0.0668P)^2^] where P=(Fo^2^+2Fc^2^)/3'
_refine_ls_weighting_scheme calc
_refine_ls_wR_factor_gt 0.1114
_refine_ls_wR_factor_ref 0.1358
_reflns_number_gt 1285
_reflns_number_total 2687
_reflns_threshold_expression I>2\s(I)
_cod_data_source_file xu2582.cif
_cod_data_source_block I
_cod_database_code 2223238
_cod_database_fobs_code 2223238

loop_
_symmetry_equiv_pos_as_xyz
'x, y, z'
'-x, -y, -z'

loop_
_atom_site_type_symbol
_atom_site_label
_atom_site_fract_x
_atom_site_fract_y
_atom_site_fract_z
_atom_site_U_iso_or_equiv
_atom_site_adp_type
_atom_site_calc_flag
_atom_site_refinement_flags
_atom_site_occupancy
_atom_site_disorder_assembly
_atom_site_disorder_group
N N2 0.15950(19) 0.59694(17) 0.52496(19) 0.0473(5) Uani d . 1 . .
H H2A 0.1972 0.5044 0.5403 0.057 Uiso calc R 1 . .
N N1 0.2372(2) 0.66928(18) 0.40298(19) 0.0470(5) Uani d . 1 . .
O O 0.58672(18) 0.12781(16) 0.35428(17) 0.0599(5) Uani d . 1 . .
C C9 0.0217(2) 0.6737(2) 0.6216(2) 0.0417(5) Uani d . 1 . .
C C14 -0.0559(2) 0.6146(2) 0.7579(2) 0.0453(6) Uani d . 1 . .
N N3 -0.0014(2) 0.4629(2) 0.8002(2) 0.0556(5) Uani d . 1 . .
C C7 0.3716(2) 0.5962(2) 0.3164(2) 0.0461(6) Uani d . 1 . .
O O1 -0.0875(2) 0.41053(18) 0.9101(2) 0.0751(5) Uani d . 1 . .
C C6 0.4454(2) 0.4401(2) 0.3302(2) 0.0481(6) Uani d . 1 . .
H H6A 0.3927 0.3866 0.4093 0.058 Uiso calc R 1 . .
O O2 0.1291(2) 0.38750(17) 0.72528(19) 0.0727(5) Uani d . 1 . .
C C10 -0.0499(3) 0.8183(2) 0.5884(3) 0.0519(6) Uani d . 1 . .
H H10A -0.0067 0.8594 0.4969 0.062 Uiso calc R 1 . .
C C3 0.7845(3) 0.1262(2) 0.1462(3) 0.0581(7) Uani d . 1 . .
H H3A 0.8526 0.1572 0.0600 0.070 Uiso calc R 1 . .
C C4 0.6560(2) 0.2129(2) 0.2398(2) 0.0480(6) Uani d . 1 . .
C C11 -0.1819(3) 0.9011(2) 0.6869(3) 0.0606(7) Uani d . 1 . .
H H11A -0.2263 0.9974 0.6615 0.073 Uiso calc R 1 . .
C C5 0.5839(2) 0.3679(2) 0.2372(2) 0.0486(6) Uani d . 1 . .
H H5A 0.6390 0.4249 0.1628 0.058 Uiso calc R 1 . .
C C8 0.4503(3) 0.6843(2) 0.1883(3) 0.0645(7) Uani d . 1 . .
H H8A 0.3815 0.7816 0.1884 0.097 Uiso calc R 1 . .
H H8B 0.4589 0.6319 0.0952 0.097 Uiso calc R 1 . .
H H8C 0.5610 0.6961 0.1990 0.097 Uiso calc R 1 . .
C C13 -0.1892(3) 0.7005(3) 0.8576(3) 0.0588(7) Uani d . 1 . .
H H13A -0.2368 0.6600 0.9479 0.071 Uiso calc R 1 . .
C C12 -0.2507(3) 0.8442(3) 0.8237(3) 0.0633(7) Uani d . 1 . .
H H12A -0.3376 0.9029 0.8917 0.076 Uiso calc R 1 . .
C C2 0.7968(3) -0.0203(3) 0.2030(3) 0.0648(7) Uani d . 1 . .
H H2B 0.8740 -0.1046 0.1615 0.078 Uiso calc R 1 . .
C C1 0.6766(3) -0.0147(3) 0.3274(3) 0.0659(7) Uani d . 1 . .
H H1B 0.6563 -0.0965 0.3878 0.079 Uiso calc R 1 . .

loop_
_atom_site_aniso_label
_atom_site_aniso_U_11
_atom_site_aniso_U_22
_atom_site_aniso_U_33
_atom_site_aniso_U_12
_atom_site_aniso_U_13
_atom_site_aniso_U_23
N2 0.0478(10) 0.0362(10) 0.0488(12) -0.0004(8) 0.0038(9) 0.0049(9)
N1 0.0481(10) 0.0431(10) 0.0440(11) -0.0059(8) 0.0013(9) 0.0049(9)
O 0.0627(10) 0.0535(10) 0.0539(11) -0.0022(8) 0.0025(8) 0.0052(8)
C9 0.0403(11) 0.0419(12) 0.0415(14) -0.0082(9) -0.0047(10) -0.0008(10)
C14 0.0456(12) 0.0465(13) 0.0440(14) -0.0111(10) -0.0078(11) 0.0050(11)
N3 0.0626(13) 0.0520(12) 0.0534(13) -0.0170(10) -0.0103(11) 0.0130(10)
C7 0.0441(12) 0.0452(13) 0.0458(14) -0.0076(10) -0.0023(10) -0.0006(11)
O1 0.0893(12) 0.0741(12) 0.0618(12) -0.0307(10) -0.0041(10) 0.0247(9)
C6 0.0484(12) 0.0458(13) 0.0460(14) -0.0057(10) -0.0030(11) 0.0015(11)
O2 0.0690(11) 0.0546(10) 0.0825(13) 0.0023(8) -0.0015(10) 0.0187(9)
C10 0.0535(13) 0.0425(13) 0.0514(15) -0.0020(10) 0.0017(11) 0.0051(11)
C3 0.0548(14) 0.0449(14) 0.0628(17) -0.0019(11) 0.0080(12) 0.0013(12)
C4 0.0465(13) 0.0467(13) 0.0480(15) -0.0096(10) -0.0028(11) 0.0033(12)
C11 0.0580(14) 0.0459(14) 0.0684(18) 0.0011(11) -0.0007(13) -0.0017(13)
C5 0.0470(12) 0.0457(13) 0.0499(15) -0.0082(10) -0.0034(11) -0.0021(11)
C8 0.0672(15) 0.0504(14) 0.0618(17) -0.0025(12) 0.0106(13) 0.0065(13)
C13 0.0563(14) 0.0671(16) 0.0476(15) -0.0122(12) 0.0020(12) 0.0023(13)
C12 0.0538(14) 0.0635(16) 0.0607(17) -0.0011(12) 0.0072(12) -0.0124(14)
C2 0.0687(16) 0.0495(15) 0.0655(18) 0.0015(12) 0.0003(14) -0.0011(13)
C1 0.0757(17) 0.0452(14) 0.0707(18) -0.0023(12) -0.0089(15) 0.0070(13)

loop_
_atom_type_symbol
_atom_type_description
_atom_type_scat_dispersion_real
_atom_type_scat_dispersion_imag
_atom_type_scat_source
C C 0.0033 0.0016 'International Tables Vol C Tables 4.2.6.8 and 6.1.1.4'
H H 0.0000 0.0000 'International Tables Vol C Tables 4.2.6.8 and 6.1.1.4'
N N 0.0061 0.0033 'International Tables Vol C Tables 4.2.6.8 and 6.1.1.4'
O O 0.0106 0.0060 'International Tables Vol C Tables 4.2.6.8 and 6.1.1.4'

loop_
_geom_angle_atom_site_label_1
_geom_angle_atom_site_label_2
_geom_angle_atom_site_label_3
_geom_angle_site_symmetry_1
_geom_angle_site_symmetry_3
_geom_angle
_geom_angle_publ_flag
C9 N2 N1 . . 119.11(16) ?
C9 N2 H2A . . 120.4 ?
N1 N2 H2A . . 120.4 ?
C7 N1 N2 . . 118.00(17) ?
C4 O C1 . . 106.09(16) ?
N2 C9 C10 . . 120.34(19) ?
N2 C9 C14 . . 123.30(18) ?
C10 C9 C14 . . 116.36(18) ?
C13 C14 C9 . . 121.3(2) ?
C13 C14 N3 . . 117.0(2) ?
C9 C14 N3 . . 121.75(18) ?
O1 N3 O2 . . 121.45(19) ?
O1 N3 C14 . . 118.91(19) ?
O2 N3 C14 . . 119.64(18) ?
N1 C7 C6 . . 126.3(2) ?
N1 C7 C8 . . 114.50(19) ?
C6 C7 C8 . . 119.16(18) ?
C5 C6 C7 . . 124.5(2) ?
C5 C6 H6A . . 117.7 ?
C7 C6 H6A . . 117.7 ?
C11 C10 C9 . . 121.6(2) ?
C11 C10 H10A . . 119.2 ?
C9 C10 H10A . . 119.2 ?
C4 C3 C2 . . 107.2(2) ?
C4 C3 H3A . . 126.4 ?
C2 C3 H3A . . 126.4 ?
C3 C4 O . . 109.46(18) ?
C3 C4 C5 . . 132.1(2) ?
O C4 C5 . . 118.40(18) ?
C10 C11 C12 . . 121.2(2) ?
C10 C11 H11A . . 119.4 ?
C12 C11 H11A . . 119.4 ?
C6 C5 C4 . . 127.0(2) ?
C6 C5 H5A . . 116.5 ?
C4 C5 H5A . . 116.5 ?
C7 C8 H8A . . 109.5 ?
C7 C8 H8B . . 109.5 ?
H8A C8 H8B . . 109.5 ?
C7 C8 H8C . . 109.5 ?
H8A C8 H8C . . 109.5 ?
H8B C8 H8C . . 109.5 ?
C12 C13 C14 . . 120.4(2) ?
C12 C13 H13A . . 119.8 ?
C14 C13 H13A . . 119.8 ?
C13 C12 C11 . . 119.0(2) ?
C13 C12 H12A . . 120.5 ?
C11 C12 H12A . . 120.5 ?
C1 C2 C3 . . 106.61(19) ?
C1 C2 H2B . . 126.7 ?
C3 C2 H2B . . 126.7 ?
C2 C1 O . . 110.6(2) ?
C2 C1 H1B . . 124.7 ?
O C1 H1B . . 124.7 ?

loop_
_geom_bond_atom_site_label_1
_geom_bond_atom_site_label_2
_geom_bond_site_symmetry_2
_geom_bond_distance
_geom_bond_publ_flag
N2 C9 . 1.364(2) ?
N2 N1 . 1.372(2) ?
N2 H2A . 0.8600 ?
N1 C7 . 1.293(2) ?
O C4 . 1.367(2) ?
O C1 . 1.367(2) ?
C9 C10 . 1.394(3) ?
C9 C14 . 1.409(3) ?
C14 C13 . 1.389(3) ?
C14 N3 . 1.440(3) ?
N3 O1 . 1.232(2) ?
N3 O2 . 1.238(2) ?
C7 C6 . 1.451(3) ?
C7 C8 . 1.494(3) ?
C6 C5 . 1.337(2) ?
C6 H6A . 0.9300 ?
C10 C11 . 1.366(3) ?
C10 H10A . 0.9300 ?
C3 C4 . 1.344(3) ?
C3 C2 . 1.407(3) ?
C3 H3A . 0.9300 ?
C4 C5 . 1.425(3) ?
C11 C12 . 1.382(3) ?
C11 H11A . 0.9300 ?
C5 H5A . 0.9300 ?
C8 H8A . 0.9600 ?
C8 H8B . 0.9600 ?
C8 H8C . 0.9600 ?
C13 C12 . 1.366(3) ?
C13 H13A . 0.9300 ?
C12 H12A . 0.9300 ?
C2 C1 . 1.328(3) ?
C2 H2B . 0.9300 ?
C1 H1B . 0.9300 ?

loop_
_geom_hbond_atom_site_label_D
_geom_hbond_atom_site_label_H
_geom_hbond_atom_site_label_A
_geom_hbond_site_symmetry_A
_geom_hbond_distance_DH
_geom_hbond_distance_HA
_geom_hbond_distance_DA
_geom_hbond_angle_DHA
N2 H2A O2 . 0.86 2.00 2.611(2) 127

loop_
_geom_torsion_atom_site_label_1
_geom_torsion_atom_site_label_2
_geom_torsion_atom_site_label_3
_geom_torsion_atom_site_label_4
_geom_torsion_site_symmetry_1
_geom_torsion_site_symmetry_2
_geom_torsion_site_symmetry_3
_geom_torsion_site_symmetry_4
_geom_torsion
_geom_torsion_publ_flag
C9 N2 N1 C7 . . . . 177.25(18) ?
N1 N2 C9 C10 . . . . 6.7(3) ?
N1 N2 C9 C14 . . . . -173.15(18) ?
N2 C9 C14 C13 . . . . 175.70(19) ?
C10 C9 C14 C13 . . . . -4.2(3) ?
N2 C9 C14 N3 . . . . -4.5(3) ?
C10 C9 C14 N3 . . . . 175.66(18) ?
C13 C14 N3 O1 . . . . 9.4(3) ?
C9 C14 N3 O1 . . . . -170.41(19) ?
C13 C14 N3 O2 . . . . -171.21(19) ?
C9 C14 N3 O2 . . . . 8.9(3) ?
N2 N1 C7 C6 . . . . 3.5(3) ?
N2 N1 C7 C8 . . . . -178.71(18) ?
N1 C7 C6 C5 . . . . 179.3(2) ?
C8 C7 C6 C5 . . . . 1.6(3) ?
N2 C9 C10 C11 . . . . -176.2(2) ?
C14 C9 C10 C11 . . . . 3.7(3) ?
C2 C3 C4 O . . . . 0.4(3) ?
C2 C3 C4 C5 . . . . -178.4(2) ?
C1 O C4 C3 . . . . -0.3(3) ?
C1 O C4 C5 . . . . 178.63(19) ?
C9 C10 C11 C12 . . . . -0.4(4) ?
C7 C6 C5 C4 . . . . -175.9(2) ?
C3 C4 C5 C6 . . . . 173.7(2) ?
O C4 C5 C6 . . . . -5.0(3) ?
C9 C14 C13 C12 . . . . 1.5(3) ?
N3 C14 C13 C12 . . . . -178.4(2) ?
C14 C13 C12 C11 . . . . 2.0(4) ?
C10 C11 C12 C13 . . . . -2.5(4) ?
C4 C3 C2 C1 . . . . -0.2(3) ?
C3 C2 C1 O . . . . 0.0(3) ?
C4 O C1 C2 . . . . 0.2(3) ?

loop_
_cod_related_entry_id
_cod_related_entry_database
_cod_related_entry_code
1 ChemSpider 24743065
